data_4503521
loop_
_publ_author_name
'Wang, Yan'
'Okamura, Taka-aki'
'Sun, Wei-Yin'
'Ueyama, Norikazu'

_publ_section_title
;
 Large (H2O)56(OH)6and (H2O)20Clusters inside a Nanometer-Sized M6L8Cage
 Constructed by Five-Coordinated Copper(II) and Flexible
 Carboxamide-Containing Tripodal Ligand
;
_journal_issue 3
_journal_name_full 'Crystal Growth &amp; Design'
_journal_page_first 802
_journal_paper_doi 10.1021/cg701242z
_journal_volume 8
_journal_year 2008
_chemical_formula_moiety 'C216 H515 B3 Cu6 F12 N48 O118 '
_chemical_formula_sum 'C216 H515 B3 Cu6 F12 N48 O118'
_chemical_formula_weight 6315.43
_chemical_name_systematic
; 
[Cu6(OH)6(TPMBA-4)8](BF4)3(OH)3-85(H2O) 
;
_space_group_IT_number 211
_symmetry_cell_setting cubic
_symmetry_Int_Tables_number 211
_symmetry_space_group_name_Hall 'I 4 2 3'
_symmetry_space_group_name_H-M 'I 4 3 2'
_atom_sites_solution_hydrogens geom
_atom_sites_solution_primary direct
_atom_sites_solution_secondary difmap
_audit_creation_date 'Wed May 17 17:40:10 2006'
_audit_creation_method SHELXL-97
_cell_angle_alpha 90.00
_cell_angle_beta 90.00
_cell_angle_gamma 90.00
_cell_formula_units_Z 2
_cell_length_a 28.239(19)
_cell_length_b 28.239(19)
_cell_length_c 28.239(19)
_cell_measurement_reflns_used 1511
_cell_measurement_temperature 200
_cell_measurement_theta_max 27.5
_cell_measurement_theta_min 3.1
_cell_volume 22519(3)
_computing_structure_refinement 'SHELXL-97 (Sheldrick, 1997)'
_computing_structure_solution 'SHELXS-97 (Sheldrick, 1997)'
_diffrn_ambient_temperature 200
_diffrn_detector_area_resol_mean 10.00
_diffrn_measured_fraction_theta_full 0.996
_diffrn_measured_fraction_theta_max 0.996
_diffrn_measurement_device_type 'Rigaku RAXIS-RAPID Imaging Plate'
_diffrn_measurement_method \w
_diffrn_radiation_monochromator graphite
_diffrn_radiation_source 'fine-focus sealed tube'
_diffrn_radiation_type MoK\a
_diffrn_radiation_wavelength 0.71075
_diffrn_reflns_av_R_equivalents 0.1549
_diffrn_reflns_av_sigmaI/netI 0.0444
_diffrn_reflns_limit_h_max 33
_diffrn_reflns_limit_h_min -33
_diffrn_reflns_limit_k_max 33
_diffrn_reflns_limit_k_min -33
_diffrn_reflns_limit_l_max 33
_diffrn_reflns_limit_l_min -33
_diffrn_reflns_number 84981
_diffrn_reflns_theta_full 24.98
_diffrn_reflns_theta_max 24.98
_diffrn_reflns_theta_min 3.06
_exptl_absorpt_coefficient_mu 0.349
_exptl_absorpt_correction_T_max 0.933
_exptl_absorpt_correction_T_min 0.889
_exptl_absorpt_correction_type multi-scan
_exptl_absorpt_process_details '(Higashi, 1995)'
_exptl_crystal_colour blue
_exptl_crystal_density_diffrn 0.931
_exptl_crystal_density_method 'not measured'
_exptl_crystal_description block
_exptl_crystal_F_000 6776
_exptl_crystal_size_max 0.350
_exptl_crystal_size_mid 0.300
_exptl_crystal_size_min 0.200
_refine_diff_density_max 2.701
_refine_diff_density_min -1.061
_refine_diff_density_rms 0.167
_refine_ls_abs_structure_details 'Flack H D (1983), Acta Cryst. A39, 876-881'
_refine_ls_abs_structure_Flack 0.47(9)
_refine_ls_extinction_method none
_refine_ls_goodness_of_fit_ref 1.670
_refine_ls_hydrogen_treatment constr
_refine_ls_matrix_type full
_refine_ls_number_parameters 166
_refine_ls_number_reflns 3321
_refine_ls_number_restraints 40
_refine_ls_restrained_S_all 1.685
_refine_ls_R_factor_all 0.1812
_refine_ls_R_factor_gt 0.1573
_refine_ls_shift/su_max 0.000
_refine_ls_shift/su_mean 0.000
_refine_ls_structure_factor_coef Fsqd
_refine_ls_weighting_details 'calc w=1/[\s^2^(Fo^2^)+(0.2000P)^2^+0.0000P] where P=(Fo^2^+2Fc^2^)/3'
_refine_ls_weighting_scheme calc
_refine_ls_wR_factor_gt 0.4066
_refine_ls_wR_factor_ref 0.4236
_reflns_number_gt 2474
_reflns_number_total 3321
_reflns_threshold_expression I>2\s(I)
_cod_data_source_file cg701242z-file002.cif
_cod_data_source_block shelxl
_cod_original_cell_volume 22518(27)
_cod_database_code 4503521

loop_
_symmetry_equiv_pos_as_xyz
'x, y, z'
'z, x, y'
'y, z, x'
'-x, -z, -y'
'-y, -x, -z'
'-z, -y, -x'
'x, -y, -z'
'z, -x, -y'
'y, -z, -x'
'-x, z, y'
'-y, x, z'
'-z, y, x'
'-x, y, -z'
'-z, x, -y'
'-y, z, -x'
'x, -z, y'
'y, -x, z'
'z, -y, x'
'-x, -y, z'
'-z, -x, y'
'-y, -z, x'
'x, z, -y'
'y, x, -z'
'z, y, -x'
'x+1/2, y+1/2, z+1/2'
'z+1/2, x+1/2, y+1/2'
'y+1/2, z+1/2, x+1/2'
'-x+1/2, -z+1/2, -y+1/2'
'-y+1/2, -x+1/2, -z+1/2'
'-z+1/2, -y+1/2, -x+1/2'
'x+1/2, -y+1/2, -z+1/2'
'z+1/2, -x+1/2, -y+1/2'
'y+1/2, -z+1/2, -x+1/2'
'-x+1/2, z+1/2, y+1/2'
'-y+1/2, x+1/2, z+1/2'
'-z+1/2, y+1/2, x+1/2'
'-x+1/2, y+1/2, -z+1/2'
'-z+1/2, x+1/2, -y+1/2'
'-y+1/2, z+1/2, -x+1/2'
'x+1/2, -z+1/2, y+1/2'
'y+1/2, -x+1/2, z+1/2'
'z+1/2, -y+1/2, x+1/2'
'-x+1/2, -y+1/2, z+1/2'
'-z+1/2, -x+1/2, y+1/2'
'-y+1/2, -z+1/2, x+1/2'
'x+1/2, z+1/2, -y+1/2'
'y+1/2, x+1/2, -z+1/2'
'z+1/2, y+1/2, -x+1/2'

loop_
_atom_site_label
_atom_site_type_symbol
_atom_site_fract_x
_atom_site_fract_y
_atom_site_fract_z
_atom_site_U_iso_or_equiv
_atom_site_adp_type
_atom_site_occupancy
_atom_site_symmetry_multiplicity
_atom_site_calc_flag
_atom_site_refinement_flags
Cu1 Cu 0.5000 0.5000 0.13609(7) 0.0501(7) Uani 1 4 d S
F1 F 0.5000 0.5000 0.0419(5) 0.079(4) Uiso 0.50 4 d SPD
F2 F 0.514(8) 0.544(3) -0.0214(7) 0.079(4) Uiso 0.13 1 d PD
F3 F 0.531(7) 0.467(6) -0.0218(7) 0.079(4) Uiso 0.13 1 d PD
F4 F 0.456(2) 0.491(9) -0.0221(7) 0.079(4) Uiso 0.13 1 d PD
O1 O 0.6065(4) 0.7203(4) 0.2125(4) 0.130(5) Uani 1 1 d .
O2 O 0.5000 0.5000 0.2210(4) 0.064(3) Uani 1 4 d S
O3 O 0.7500 0.6431(4) 0.1431(4) 0.145(6) Uani 1 2 d SU
O4 O 0.0863(7) 0.2172(7) -0.0023(9) 0.236(8) Uani 1 1 d U
O5 O 0.0482(4) 0.1285(5) 0.0014(7) 0.075(3) Uani 0.50 1 d P
O6 O 0.1384(8) 0.2193(6) 0.0837(8) 0.217(9) Uani 1 1 d .
O7 O 0.1350(3) 0.1350(3) 0.1350(3) 0.134(6) Uani 1 3 d S
O8 O 0.9203(2) 0.0797(2) 0.0797(2) 0.078(3) Uani 1 3 d S
N1 N 0.6610(4) 0.6863(4) 0.1687(4) 0.094(4) Uani 1 1 d .
H1 H 0.6907 0.6769 0.1673 0.112 Uiso 1 1 calc R
N11 N 0.5413(2) 0.5573(2) 0.1333(3) 0.0527(19) Uani 1 1 d .
C1 C 0.6816(4) 0.7102(4) 0.2502(4) 0.064(3) Uani 1 1 d .
C2 C 0.6769(4) 0.7454(4) 0.2819(5) 0.068(3) Uani 1 1 d .
H2 H 0.6513 0.7671 0.2795 0.081 Uiso 1 1 calc R
C10 C 0.6459(5) 0.7049(4) 0.2065(5) 0.078(3) Uani 1 1 d .
C11 C 0.6316(7) 0.6803(5) 0.1287(5) 0.122(6) Uani 1 1 d U
H3 H 0.6517 0.6773 0.1002 0.147 Uiso 1 1 calc R
H4 H 0.6118 0.7090 0.1248 0.147 Uiso 1 1 calc R
C12 C 0.5355(4) 0.5917(4) 0.1017(4) 0.078(3) Uani 1 1 d .
H5 H 0.5106 0.5879 0.0794 0.094 Uiso 1 1 calc R
C13 C 0.5619(6) 0.6315(6) 0.0983(5) 0.107(5) Uani 1 1 d U
H6 H 0.5558 0.6546 0.0746 0.128 Uiso 1 1 calc R
C14 C 0.5995(5) 0.6375(5) 0.1319(5) 0.094(4) Uani 1 1 d U
C15 C 0.6043(6) 0.6038(5) 0.1655(4) 0.090(4) Uani 1 1 d .
H7 H 0.6274 0.6075 0.1896 0.107 Uiso 1 1 calc R
C16 C 0.5753(3) 0.5636(4) 0.1650(4) 0.065(3) Uani 1 1 d .
H8 H 0.5803 0.5398 0.1884 0.078 Uiso 1 1 calc R
B1 B 0.5000 0.5000 -0.0064(6) 0.16(2) Uiso 0.50 4 d SPD

loop_
_atom_site_aniso_label
_atom_site_aniso_U_11
_atom_site_aniso_U_22
_atom_site_aniso_U_33
_atom_site_aniso_U_23
_atom_site_aniso_U_13
_atom_site_aniso_U_12
Cu1 0.0381(8) 0.0381(8) 0.0743(14) 0.000 0.000 0.000
O1 0.093(7) 0.128(8) 0.168(10) 0.062(8) -0.070(7) -0.049(7)
O2 0.072(4) 0.072(4) 0.047(6) 0.000 0.000 0.000
O3 0.195(14) 0.120(7) 0.120(7) -0.021(9) 0.010(8) -0.010(8)
O4 0.241(14) 0.221(13) 0.247(15) 0.008(15) -0.061(15) -0.067(12)
O5 0.076(8) 0.085(9) 0.063(7) 0.000(9) 0.014(9) 0.006(6)
O6 0.28(2) 0.123(11) 0.243(19) -0.006(11) -0.094(16) 0.016(12)
O7 0.134(6) 0.134(6) 0.134(6) -0.028(5) -0.028(5) -0.028(5)
O8 0.078(3) 0.078(3) 0.078(3) -0.005(3) 0.005(3) 0.005(3)
N1 0.103(8) 0.098(8) 0.079(7) 0.014(6) -0.023(6) -0.056(7)
N11 0.054(4) 0.034(4) 0.071(5) 0.002(3) 0.002(3) -0.008(3)
C1 0.069(7) 0.060(7) 0.063(7) 0.017(6) -0.016(5) -0.018(5)
C2 0.049(6) 0.063(7) 0.091(8) 0.019(6) 0.015(6) -0.007(5)
C10 0.068(8) 0.076(8) 0.090(9) 0.017(7) -0.028(7) -0.024(6)
C11 0.182(13) 0.096(9) 0.090(9) 0.026(7) -0.026(9) -0.087(9)
C12 0.096(8) 0.079(7) 0.061(6) 0.006(6) -0.021(6) -0.044(6)
C13 0.150(11) 0.111(10) 0.061(7) 0.000(6) -0.038(7) -0.043(9)
C14 0.089(8) 0.099(8) 0.095(8) 0.013(7) -0.027(7) -0.050(7)
C15 0.130(13) 0.070(9) 0.069(6) 0.026(7) -0.018(8) -0.038(6)
C16 0.046(6) 0.069(7) 0.080(6) 0.007(5) -0.015(5) -0.018(5)

loop_
_atom_type_symbol
_atom_type_description
_atom_type_scat_dispersion_real
_atom_type_scat_dispersion_imag
_atom_type_scat_source
Cu Cu 0.3201 1.2651 'International Tables Vol C Tables 4.2.6.8 and 6.1.1.4'
F F 0.0171 0.0103 'International Tables Vol C Tables 4.2.6.8 and 6.1.1.4'
O O 0.0106 0.0060 'International Tables Vol C Tables 4.2.6.8 and 6.1.1.4'
N N 0.0061 0.0033 'International Tables Vol C Tables 4.2.6.8 and 6.1.1.4'
C C 0.0033 0.0016 'International Tables Vol C Tables 4.2.6.8 and 6.1.1.4'
B B 0.0013 0.0007 'International Tables Vol C Tables 4.2.6.8 and 6.1.1.4'
H H 0.0000 0.0000 'International Tables Vol C Tables 4.2.6.8 and 6.1.1.4'

loop_
_geom_angle_atom_site_label_1
_geom_angle_atom_site_label_2
_geom_angle_atom_site_label_3
_geom_angle
_geom_angle_site_symmetry_1
_geom_angle_site_symmetry_3
N11 Cu1 N11 175.5(5) 19_665 .
N11 Cu1 N11 89.917(18) 19_665 17_565
N11 Cu1 N11 89.912(19) . 17_565
N11 Cu1 N11 89.914(19) 19_665 11_655
N11 Cu1 N11 89.910(18) . 11_655
N11 Cu1 N11 175.5(5) 17_565 11_655
N11 Cu1 O2 92.2(2) 19_665 .
N11 Cu1 O2 92.2(2) . .
N11 Cu1 O2 92.2(2) 17_565 .
N11 Cu1 O2 92.2(2) 11_655 .
C10 N1 C11 121.7(14) . .
C10 N1 H1 119.1 . .
C11 N1 H1 119.1 . .
C16 N11 C12 116.5(8) . .
C16 N11 Cu1 120.4(6) . .
C12 N11 Cu1 123.1(6) . .
C2 C1 C2 120.7(15) . 14_656
C2 C1 C10 121.2(13) . .
C2 C1 C10 118.0(12) 14_656 .
C1 C2 C1 119.2(15) . 9_566
C1 C2 H2 120.4 . .
C1 C2 H2 120.4 9_566 .
O1 C10 N1 125.5(13) . .
O1 C10 C1 116.0(13) . .
N1 C10 C1 118.4(12) . .
N1 C11 C14 113.6(11) . .
N1 C11 H3 108.9 . .
C14 C11 H3 108.9 . .
N1 C11 H4 108.9 . .
C14 C11 H4 108.9 . .
H3 C11 H4 107.7 . .
N11 C12 C13 125.9(10) . .
N11 C12 H5 117.1 . .
C13 C12 H5 117.1 . .
C12 C13 C14 117.4(13) . .
C12 C13 H6 121.3 . .
C14 C13 H6 121.3 . .
C15 C14 C13 117.0(12) . .
C15 C14 C11 123.1(12) . .
C13 C14 C11 119.9(13) . .
C14 C15 C16 120.6(12) . .
C14 C15 H7 119.7 . .
C16 C15 H7 119.7 . .
N11 C16 C15 122.5(11) . .
N11 C16 H8 118.7 . .
C15 C16 H8 118.7 . .
F4 B1 F3 110.8(9) . .
F4 B1 F1 109.1(9) . .
F3 B1 F1 108.8(8) . .
F4 B1 F2 110.0(8) . .
F3 B1 F2 110.0(9) . .
F1 B1 F2 108.1(9) . .

loop_
_geom_bond_atom_site_label_1
_geom_bond_atom_site_label_2
_geom_bond_distance
_geom_bond_site_symmetry_2
Cu1 N11 1.996(7) 19_665
Cu1 N11 1.996(7) .
Cu1 N11 1.996(7) 17_565
Cu1 N11 1.996(7) 11_655
Cu1 O2 2.397(11) .
F1 B1 1.00(3) 5_665
F1 B1 1.361(9) .
F1 F4 1.397(19) 23
F1 F4 1.397(19) 13_655
F1 F4 1.397(19) 7_565
F1 F4 1.397(19) 5_665
F1 F3 1.403(18) 13_655
F1 F3 1.403(18) 5_665
F1 F3 1.403(18) 23
F1 F3 1.404(18) 7_565
F1 F2 1.42(2) 7_565
F1 F2 1.42(2) 5_665
F2 F3 0.66(2) 11_655
F2 F4 0.66(2) 17_565
F2 F4 1.23(6) 5_665
F2 F4 1.30(3) 19_665
F2 F3 1.30(3) 19_665
F2 F3 1.3(2) 7_565
F2 B1 1.364(9) .
F2 F1 1.42(2) 5_665
F2 F2 1.4(3) 13_655
F2 B1 1.515(16) 5_665
F2 F2 1.7(3) 23
F3 F2 0.66(2) 17_565
F3 F4 0.68(2) 11_655
F3 F3 1.24(6) 5_665
F3 F4 1.26(3) 19_665
F3 F2 1.30(3) 19_665
F3 F2 1.3(2) 7_565
F3 B1 1.356(9) .
F3 F1 1.403(18) 5_665
F3 F4 1.5(3) 13_655
F3 B1 1.511(16) 5_665
F3 F4 1.7(3) 23
F4 F2 0.66(2) 11_655
F4 F3 0.68(2) 17_565
F4 F2 1.23(6) 5_665
F4 F3 1.26(3) 19_665
F4 F2 1.30(2) 19_665
F4 B1 1.355(9) .
F4 F4 1.4(2) 7_565
F4 F1 1.397(19) 5_665
F4 F3 1.5(3) 13_655
F4 B1 1.511(16) 5_665
F4 F3 1.7(3) 23
O1 C10 1.206(17) .
N1 C10 1.263(17) .
N1 C11 1.414(17) .
N1 H1 0.8800 .
N11 C16 1.327(12) .
N11 C12 1.330(14) .
C1 C2 1.346(14) .
C1 C2 1.400(13) 14_656
C1 C10 1.601(17) .
C2 C1 1.400(13) 9_566
C2 H2 0.9500 .
C11 C14 1.513(17) .
C11 H3 0.9900 .
C11 H4 0.9900 .
C12 C13 1.352(18) .
C12 H5 0.9500 .
C13 C14 1.435(18) .
C13 H6 0.9500 .
C14 C15 1.350(19) .
C15 C16 1.400(13) .
C15 H7 0.9500 .
C16 H8 0.9500 .
B1 B1 0.36(3) 5_665
B1 F1 1.00(3) 5_665
B1 F4 1.355(9) 11_655
B1 F4 1.355(9) 19_665
B1 F4 1.355(9) 17_565
B1 F3 1.356(9) 17_565
B1 F3 1.357(9) 19_665
B1 F3 1.357(9) 11_655

loop_
_geom_torsion_atom_site_label_1
_geom_torsion_atom_site_label_2
_geom_torsion_atom_site_label_3
_geom_torsion_atom_site_label_4
_geom_torsion
_geom_torsion_site_symmetry_1
_geom_torsion_site_symmetry_4
O2 Cu1 N11 C16 36.3(7) . .
O2 Cu1 N11 C12 -141.1(9) . .
C2 C1 C2 C1 3(3) 14_656 9_566
C10 C1 C2 C1 -177.3(7) . 9_566
C11 N1 C10 O1 -2.1(19) . .
C11 N1 C10 C1 179.8(10) . .
C2 C1 C10 O1 -27.7(17) . .
C2 C1 C10 O1 152.3(12) 14_656 .
C2 C1 C10 N1 150.6(12) . .
C2 C1 C10 N1 -29.3(16) 14_656 .
C10 N1 C11 C14 -80.3(18) . .
C16 N11 C12 C13 1.8(19) . .
Cu1 N11 C12 C13 179.3(12) . .
N11 C12 C13 C14 0(2) . .
C12 C13 C14 C15 -3(2) . .
C12 C13 C14 C11 177.5(15) . .
N1 C11 C14 C15 -11(2) . .
N1 C11 C14 C13 168.8(16) . .
C13 C14 C15 C16 4(2) . .
C11 C14 C15 C16 -176.2(15) . .
C12 N11 C16 C15 -0.4(17) . .
Cu1 N11 C16 C15 -178.0(11) . .
C14 C15 C16 N11 -3(2) . .
